data_7208476
loop_
_publ_author_name
'Zhang, Yun-Xue'
'Yang, Jin'
'Kan, Wei-Qiu'
'Ma, Jian-Fang'

_publ_section_title
;
 A series of coordination polymers based on flexible
 5-carboxy-1-(4&#x2032;-carboxybenzyl)-2-oxidopyridinium and structurally
 related N-donor ligands: syntheses, structures and photoluminescent
 properties
;
_journal_issue 18
_journal_name_full CrystEngComm
_journal_page_first 6004
_journal_paper_doi 10.1039/c2ce25439e
_journal_volume 14
_journal_year 2012
_chemical_formula_moiety 'C52 H42 Cd2 N6 O14'
_chemical_formula_sum 'C52 H42 Cd2 N6 O14'
_chemical_formula_weight 1199.72
_chemical_name_systematic
;
?
;
_space_group_IT_number 2
_symmetry_cell_setting triclinic
_symmetry_space_group_name_Hall '-P 1'
_symmetry_space_group_name_H-M 'P -1'
_atom_sites_solution_hydrogens geom
_atom_sites_solution_primary direct
_atom_sites_solution_secondary difmap
_audit_creation_method SHELXL-97
_cell_angle_alpha 100.202(4)
_cell_angle_beta 94.958(4)
_cell_angle_gamma 98.558(4)
_cell_formula_units_Z 1
_cell_length_a 5.5430(3)
_cell_length_b 14.5900(7)
_cell_length_c 14.9350(7)
_cell_measurement_reflns_used 3913
_cell_measurement_temperature 293(2)
_cell_measurement_theta_max 1.00000
_cell_measurement_theta_min 0.95092
_cell_volume 1167.58(10)
_computing_cell_refinement CrysAlis
_computing_data_collection 'CrysAlis (Oxford Diffraction, 2006)'
_computing_data_reduction CrysAlis
_computing_structure_refinement 'SHELXL-97 (Sheldrick, 2008)'
_computing_structure_solution 'SHELXL-97 (Sheldrick, 2008)'
_diffrn_ambient_temperature 293(2)
_diffrn_detector_area_resol_mean 10.0
_diffrn_measured_fraction_theta_full 0.993
_diffrn_measured_fraction_theta_max 0.993
_diffrn_measurement_device_type 'Oxford Diffraction Gemini R Ultra'
_diffrn_measurement_method '\w scan'
_diffrn_radiation_monochromator graphite
_diffrn_radiation_source 'fine-focus sealed tube'
_diffrn_radiation_type MoK\a
_diffrn_radiation_wavelength 0.71069
_diffrn_reflns_av_R_equivalents 0.0260
_diffrn_reflns_av_sigmaI/netI 0.0462
_diffrn_reflns_limit_h_max 6
_diffrn_reflns_limit_h_min -6
_diffrn_reflns_limit_k_max 14
_diffrn_reflns_limit_k_min -17
_diffrn_reflns_limit_l_max 15
_diffrn_reflns_limit_l_min -17
_diffrn_reflns_number 6913
_diffrn_reflns_theta_full 25.02
_diffrn_reflns_theta_max 25.02
_diffrn_reflns_theta_min 2.95
_exptl_absorpt_coefficient_mu 0.990
_exptl_absorpt_correction_T_max 0.835
_exptl_absorpt_correction_T_min 0.766
_exptl_absorpt_correction_type multi-scan
_exptl_absorpt_process_details
;
CrysAlis (Oxford Diffraction, 2006)
;
_exptl_crystal_colour colorless
_exptl_crystal_density_diffrn 1.706
_exptl_crystal_density_method 'not measured'
_exptl_crystal_description block
_exptl_crystal_F_000 604
_exptl_crystal_size_max 0.22
_exptl_crystal_size_mid 0.20
_exptl_crystal_size_min 0.18
_refine_diff_density_max 0.611
_refine_diff_density_min -0.448
_refine_diff_density_rms 0.075
_refine_ls_extinction_method none
_refine_ls_goodness_of_fit_ref 1.044
_refine_ls_hydrogen_treatment constr
_refine_ls_matrix_type full
_refine_ls_number_parameters 344
_refine_ls_number_reflns 4115
_refine_ls_number_restraints 12
_refine_ls_restrained_S_all 1.044
_refine_ls_R_factor_all 0.0375
_refine_ls_R_factor_gt 0.0319
_refine_ls_shift/su_max 0.002
_refine_ls_shift/su_mean 0.000
_refine_ls_structure_factor_coef Fsqd
_refine_ls_weighting_details 'calc w=1/[\s^2^(Fo^2^)+(0.0327P)^2^+0.2013P] where P=(Fo^2^+2Fc^2^)/3'
_refine_ls_weighting_scheme calc
_refine_ls_wR_factor_gt 0.0708
_refine_ls_wR_factor_ref 0.0748
_reflns_number_gt 3670
_reflns_number_total 4115
_reflns_threshold_expression >2\s(I)
_cod_data_source_file c2ce25439e.txt
_cod_data_source_block Compound-5
_cod_original_sg_symbol_Hall '-p 1'
_cod_original_sg_symbol_H-M 'p -1'
_cod_database_code 7208476

loop_
_symmetry_equiv_pos_as_xyz
'x, y, z'
'-x, -y, -z'

loop_
_atom_site_label
_atom_site_type_symbol
_atom_site_fract_x
_atom_site_fract_y
_atom_site_fract_z
_atom_site_U_iso_or_equiv
_atom_site_adp_type
_atom_site_occupancy
_atom_site_symmetry_multiplicity
_atom_site_calc_flag
_atom_site_refinement_flags
_atom_site_disorder_assembly
_atom_site_disorder_group
Cd1 Cd 0.76658(4) 0.215427(16) 0.737220(15) 0.02976(10) Uani 1 1 d . . .
C1 C 0.1900(6) 0.7136(2) 0.4163(2) 0.0315(7) Uani 1 1 d . . .
C2 C 0.1457(5) 0.6723(2) 0.4996(2) 0.0292(7) Uani 1 1 d . . .
C3 C -0.0824(6) 0.6221(2) 0.5068(2) 0.0345(8) Uani 1 1 d . . .
H3 H -0.2091 0.6143 0.4597 0.041 Uiso 1 1 calc R . .
C4 C -0.1234(6) 0.5837(2) 0.5833(2) 0.0355(8) Uani 1 1 d . . .
H4 H -0.2782 0.5511 0.5875 0.043 Uiso 1 1 calc R . .
C5 C 0.0635(5) 0.5932(2) 0.6539(2) 0.0288(7) Uani 1 1 d . . .
C6 C 0.2907(6) 0.6425(2) 0.6465(2) 0.0343(8) Uani 1 1 d . . .
H6 H 0.4179 0.6492 0.6933 0.041 Uiso 1 1 calc R . .
C7 C 0.3324(6) 0.6826(2) 0.5703(2) 0.0339(8) Uani 1 1 d . . .
H7 H 0.4861 0.7165 0.5667 0.041 Uiso 1 1 calc R . .
C8 C 0.0054(5) 0.5499(2) 0.7356(2) 0.0340(8) Uani 1 1 d . . .
H8A H -0.1163 0.5815 0.7656 0.041 Uiso 1 1 calc R . .
H8B H -0.0673 0.4840 0.7141 0.041 Uiso 1 1 calc R . .
C9 C 0.2892(6) 0.6386(2) 0.8673(2) 0.0371(8) Uani 1 1 d . . .
C10 C 0.3325(5) 0.4786(2) 0.8013(2) 0.0296(7) Uani 1 1 d . . .
H10 H 0.2732 0.4239 0.7581 0.035 Uiso 1 1 calc R . .
C11 C 0.5328(5) 0.4808(2) 0.8616(2) 0.0269(7) Uani 1 1 d . . .
C12 C 0.6206(6) 0.5653(2) 0.9262(2) 0.0348(8) Uani 1 1 d . . .
H12 H 0.7609 0.5692 0.9666 0.042 Uiso 1 1 calc R . .
C13 C 0.5024(6) 0.6401(2) 0.9296(2) 0.0407(8) Uani 1 1 d . . .
H13 H 0.5609 0.6943 0.9737 0.049 Uiso 1 1 calc R . .
C14 C 0.6625(6) 0.3975(2) 0.8567(2) 0.0303(7) Uani 1 1 d . . .
C15 C 0.4448(6) 0.0810(3) 0.8531(2) 0.0408(8) Uani 1 1 d . . .
H15 H 0.3738 0.1343 0.8706 0.049 Uiso 1 1 calc R . .
C16 C 0.3722(7) 0.0022(3) 0.8894(3) 0.0495(10) Uani 1 1 d . . .
H16 H 0.2539 0.0024 0.9300 0.059 Uiso 1 1 calc R . .
C17 C 0.4762(7) -0.0760(3) 0.8651(3) 0.0538(10) Uani 1 1 d . . .
H17 H 0.4296 -0.1296 0.8893 0.065 Uiso 1 1 calc R . .
C18 C 0.6527(6) -0.0759(2) 0.8039(2) 0.0427(9) Uani 1 1 d . . .
C19 C 0.7683(8) -0.1560(3) 0.7735(3) 0.0583(11) Uani 1 1 d . . .
H19 H 0.7274 -0.2109 0.7961 0.070 Uiso 1 1 calc R . .
C20 C 0.9332(8) -0.1533(3) 0.7134(3) 0.0593(12) Uani 1 1 d . . .
H20 H 1.0047 -0.2063 0.6952 0.071 Uiso 1 1 calc R . .
C21 C 1.0014(6) -0.0709(3) 0.6770(3) 0.0451(9) Uani 1 1 d . . .
C22 C 1.1809(7) -0.0629(3) 0.6152(3) 0.0592(12) Uani 1 1 d . . .
H22 H 1.2542 -0.1146 0.5938 0.071 Uiso 1 1 calc R . .
C23 C 1.2455(7) 0.0201(3) 0.5876(3) 0.0549(11) Uani 1 1 d . . .
H23 H 1.3642 0.0258 0.5476 0.066 Uiso 1 1 calc R . .
C24 C 1.1325(6) 0.0965(3) 0.6195(2) 0.0435(9) Uani 1 1 d . . .
H24 H 1.1787 0.1533 0.6005 0.052 Uiso 1 1 calc R . .
C25 C 0.8964(6) 0.0101(2) 0.7053(2) 0.0332(8) Uani 1 1 d . . .
C26 C 0.7155(6) 0.0065(2) 0.7692(2) 0.0317(7) Uani 1 1 d . . .
N1 N 0.2164(5) 0.55501(18) 0.80284(17) 0.0313(6) Uani 1 1 d . . .
N2 N 0.6111(5) 0.08453(18) 0.79423(17) 0.0321(6) Uani 1 1 d . . .
N3 N 0.9624(4) 0.09167(19) 0.67577(17) 0.0321(6) Uani 1 1 d . . .
O1 O 0.3773(4) 0.77370(18) 0.41725(16) 0.0431(6) Uani 1 1 d . . .
O2 O 0.0324(4) 0.68659(17) 0.34689(15) 0.0428(6) Uani 1 1 d . . .
O3 O 0.1733(5) 0.70480(17) 0.86542(18) 0.0528(7) Uani 1 1 d . . .
O4 O 0.8714(4) 0.41030(17) 0.89774(16) 0.0452(6) Uani 1 1 d . . .
O5 O 0.5499(4) 0.31914(15) 0.80768(15) 0.0340(5) Uani 1 1 d . . .
O1W O 1.0902(4) 0.26493(16) 0.85596(14) 0.0366(5) Uani 1 1 d . . .
O2W O 1.030(6) 0.1564(11) 1.0059(12) 0.053(6) Uani 0.45(9) 1 d PU A 1
O2W' O 0.959(7) 0.1578(13) 0.9987(12) 0.080(4) Uani 0.55(9) 1 d PU A 2

loop_
_atom_site_aniso_label
_atom_site_aniso_U_11
_atom_site_aniso_U_22
_atom_site_aniso_U_33
_atom_site_aniso_U_23
_atom_site_aniso_U_13
_atom_site_aniso_U_12
Cd1 0.03548(15) 0.02632(15) 0.03034(15) 0.00853(10) 0.00841(10) 0.00799(11)
C1 0.0364(18) 0.0293(18) 0.0321(18) 0.0079(15) 0.0084(14) 0.0115(16)
C2 0.0351(17) 0.0276(17) 0.0287(17) 0.0083(14) 0.0083(13) 0.0113(15)
C3 0.0337(17) 0.037(2) 0.0327(18) 0.0093(15) 0.0009(14) 0.0057(15)
C4 0.0312(17) 0.037(2) 0.040(2) 0.0122(16) 0.0081(14) 0.0047(15)
C5 0.0330(17) 0.0270(17) 0.0313(17) 0.0098(14) 0.0092(13) 0.0128(14)
C6 0.0307(17) 0.044(2) 0.0329(18) 0.0155(16) 0.0034(13) 0.0110(16)
C7 0.0271(16) 0.037(2) 0.0395(19) 0.0127(16) 0.0074(14) 0.0027(15)
C8 0.0322(17) 0.037(2) 0.0386(19) 0.0179(16) 0.0085(14) 0.0086(15)
C9 0.049(2) 0.0286(19) 0.037(2) 0.0094(15) 0.0152(16) 0.0077(17)
C10 0.0354(17) 0.0228(17) 0.0322(17) 0.0066(14) 0.0119(14) 0.0045(14)
C11 0.0291(16) 0.0268(17) 0.0258(17) 0.0070(13) 0.0078(13) 0.0023(14)
C12 0.0387(18) 0.0344(19) 0.0307(18) 0.0064(15) 0.0054(14) 0.0034(16)
C13 0.057(2) 0.0298(19) 0.0324(19) -0.0011(15) 0.0087(16) 0.0049(17)
C14 0.0332(18) 0.0282(18) 0.0311(17) 0.0047(14) 0.0112(14) 0.0068(15)
C15 0.0423(19) 0.039(2) 0.043(2) 0.0117(17) 0.0081(16) 0.0063(17)
C16 0.045(2) 0.059(3) 0.046(2) 0.022(2) 0.0088(17) -0.003(2)
C17 0.059(2) 0.046(2) 0.054(3) 0.027(2) -0.006(2) -0.012(2)
C18 0.048(2) 0.030(2) 0.047(2) 0.0138(17) -0.0098(17) -0.0022(17)
C19 0.067(3) 0.024(2) 0.080(3) 0.014(2) -0.014(2) 0.0031(19)
C20 0.060(3) 0.032(2) 0.080(3) -0.003(2) -0.011(2) 0.015(2)
C21 0.046(2) 0.036(2) 0.048(2) -0.0028(17) -0.0087(17) 0.0118(18)
C22 0.053(2) 0.058(3) 0.060(3) -0.016(2) -0.003(2) 0.029(2)
C23 0.046(2) 0.069(3) 0.049(2) -0.004(2) 0.0108(18) 0.024(2)
C24 0.0393(19) 0.055(2) 0.039(2) 0.0069(18) 0.0091(16) 0.0145(18)
C25 0.0360(18) 0.0285(18) 0.0324(18) -0.0002(14) -0.0058(14) 0.0097(15)
C26 0.0357(17) 0.0241(17) 0.0328(18) 0.0054(14) -0.0068(14) 0.0036(14)
N1 0.0376(15) 0.0294(15) 0.0303(15) 0.0115(12) 0.0085(11) 0.0069(12)
N2 0.0359(15) 0.0282(15) 0.0330(15) 0.0081(12) 0.0045(12) 0.0053(12)
N3 0.0302(14) 0.0367(16) 0.0292(15) 0.0029(12) 0.0050(11) 0.0080(13)
O1 0.0411(13) 0.0503(16) 0.0398(14) 0.0223(12) 0.0050(10) -0.0022(12)
O2 0.0532(14) 0.0404(15) 0.0306(13) 0.0114(11) -0.0035(11) -0.0058(12)
O3 0.0737(18) 0.0319(14) 0.0594(17) 0.0111(13) 0.0157(13) 0.0226(14)
O4 0.0315(13) 0.0465(16) 0.0544(15) 0.0001(12) -0.0029(11) 0.0123(12)
O5 0.0308(12) 0.0267(12) 0.0445(13) 0.0024(11) 0.0090(10) 0.0074(10)
O1W 0.0357(12) 0.0397(14) 0.0347(13) 0.0101(11) 0.0006(10) 0.0060(11)
O2W 0.059(8) 0.052(6) 0.053(6) 0.013(3) 0.011(4) 0.020(4)
O2W' 0.082(6) 0.079(5) 0.083(5) 0.024(3) 0.009(4) 0.012(4)

loop_
_atom_type_symbol
_atom_type_description
_atom_type_scat_dispersion_real
_atom_type_scat_dispersion_imag
_atom_type_scat_source
C C 0.0033 0.0016 'International Tables Vol C Tables 4.2.6.8 and 6.1.1.4'
H H 0.0000 0.0000 'International Tables Vol C Tables 4.2.6.8 and 6.1.1.4'
N N 0.0061 0.0033 'International Tables Vol C Tables 4.2.6.8 and 6.1.1.4'
O O 0.0106 0.0060 'International Tables Vol C Tables 4.2.6.8 and 6.1.1.4'
Cd Cd -0.8075 1.2024 'International Tables Vol C Tables 4.2.6.8 and 6.1.1.4'

loop_
_geom_angle_atom_site_label_1
_geom_angle_atom_site_label_2
_geom_angle_atom_site_label_3
_geom_angle
_geom_angle_site_symmetry_1
_geom_angle_site_symmetry_3
O5 Cd1 O2 97.30(8) . 2_666
O5 Cd1 N2 99.02(8) . .
O2 Cd1 N2 163.37(9) 2_666 .
O5 Cd1 N3 171.49(9) . .
O2 Cd1 N3 91.21(9) 2_666 .
N2 Cd1 N3 72.48(9) . .
O5 Cd1 O1W 90.64(8) . .
O2 Cd1 O1W 89.59(8) 2_666 .
N2 Cd1 O1W 93.41(8) . .
N3 Cd1 O1W 89.56(8) . .
O5 Cd1 O1 96.36(8) . 2_666
O2 Cd1 O1 55.57(8) 2_666 2_666
N2 Cd1 O1 119.01(9) . 2_666
N3 Cd1 O1 88.31(8) . 2_666
O1W Cd1 O1 145.02(8) . 2_666
O5 Cd1 C1 98.02(8) . 2_666
O2 Cd1 C1 27.86(9) 2_666 2_666
N2 Cd1 C1 144.44(10) . 2_666
N3 Cd1 C1 89.42(9) . 2_666
O1W Cd1 C1 117.38(9) . 2_666
O1 Cd1 C1 27.71(9) 2_666 2_666
O1 C1 O2 122.0(3) . .
O1 C1 C2 120.2(3) . .
O2 C1 C2 117.8(3) . .
O1 C1 Cd1 63.71(17) . 2_666
O2 C1 Cd1 58.25(16) . 2_666
C2 C1 Cd1 175.7(2) . 2_666
C7 C2 C3 118.8(3) . .
C7 C2 C1 120.6(3) . .
C3 C2 C1 120.6(3) . .
C4 C3 C2 120.7(3) . .
C4 C3 H3 119.7 . .
C2 C3 H3 119.7 . .
C3 C4 C5 120.7(3) . .
C3 C4 H4 119.7 . .
C5 C4 H4 119.7 . .
C6 C5 C4 118.7(3) . .
C6 C5 C8 123.4(3) . .
C4 C5 C8 117.9(3) . .
C5 C6 C7 120.9(3) . .
C5 C6 H6 119.5 . .
C7 C6 H6 119.5 . .
C2 C7 C6 120.2(3) . .
C2 C7 H7 119.9 . .
C6 C7 H7 119.9 . .
N1 C8 C5 114.6(3) . .
N1 C8 H8A 108.6 . .
C5 C8 H8A 108.6 . .
N1 C8 H8B 108.6 . .
C5 C8 H8B 108.6 . .
H8A C8 H8B 107.6 . .
O3 C9 N1 119.3(3) . .
O3 C9 C13 125.6(3) . .
N1 C9 C13 115.0(3) . .
C11 C10 N1 121.5(3) . .
C11 C10 H10 119.3 . .
N1 C10 H10 119.3 . .
C10 C11 C12 118.2(3) . .
C10 C11 C14 120.6(3) . .
C12 C11 C14 121.2(3) . .
C13 C12 C11 120.6(3) . .
C13 C12 H12 119.7 . .
C11 C12 H12 119.7 . .
C12 C13 C9 121.9(3) . .
C12 C13 H13 119.0 . .
C9 C13 H13 119.0 . .
O4 C14 O5 125.3(3) . .
O4 C14 C11 117.5(3) . .
O5 C14 C11 117.1(3) . .
N2 C15 C16 123.3(3) . .
N2 C15 H15 118.4 . .
C16 C15 H15 118.4 . .
C17 C16 C15 119.0(3) . .
C17 C16 H16 120.5 . .
C15 C16 H16 120.5 . .
C16 C17 C18 120.1(3) . .
C16 C17 H17 119.9 . .
C18 C17 H17 119.9 . .
C17 C18 C26 117.6(3) . .
C17 C18 C19 123.6(4) . .
C26 C18 C19 118.7(4) . .
C20 C19 C18 121.6(4) . .
C20 C19 H19 119.2 . .
C18 C19 H19 119.2 . .
C19 C20 C21 121.2(4) . .
C19 C20 H20 119.4 . .
C21 C20 H20 119.4 . .
C25 C21 C20 119.7(4) . .
C25 C21 C22 116.6(4) . .
C20 C21 C22 123.7(4) . .
C23 C22 C21 120.0(3) . .
C23 C22 H22 120.0 . .
C21 C22 H22 120.0 . .
C22 C23 C24 119.4(4) . .
C22 C23 H23 120.3 . .
C24 C23 H23 120.3 . .
N3 C24 C23 122.5(4) . .
N3 C24 H24 118.7 . .
C23 C24 H24 118.7 . .
N3 C25 C21 122.1(3) . .
N3 C25 C26 118.9(3) . .
C21 C25 C26 119.0(3) . .
N2 C26 C18 121.8(3) . .
N2 C26 C25 118.3(3) . .
C18 C26 C25 119.8(3) . .
C10 N1 C9 122.7(3) . .
C10 N1 C8 119.4(3) . .
C9 N1 C8 117.8(2) . .
C15 N2 C26 118.2(3) . .
C15 N2 Cd1 126.2(2) . .
C26 N2 Cd1 115.5(2) . .
C24 N3 C25 119.4(3) . .
C24 N3 Cd1 125.9(2) . .
C25 N3 Cd1 114.68(19) . .
C1 O1 Cd1 88.58(19) . 2_666
C1 O2 Cd1 93.9(2) . 2_666
C14 O5 Cd1 119.68(17) . .

loop_
_geom_bond_atom_site_label_1
_geom_bond_atom_site_label_2
_geom_bond_distance
_geom_bond_site_symmetry_2
Cd1 O5 2.2439(19) .
Cd1 O2 2.295(2) 2_666
Cd1 N2 2.308(3) .
Cd1 N3 2.335(2) .
Cd1 O1W 2.344(2) .
Cd1 O1 2.415(2) 2_666
Cd1 C1 2.693(3) 2_666
C1 O1 1.253(4) .
C1 O2 1.261(4) .
C1 C2 1.499(4) .
C1 Cd1 2.693(3) 2_666
C2 C7 1.383(4) .
C2 C3 1.386(4) .
C3 C4 1.380(4) .
C3 H3 0.9300 .
C4 C5 1.386(4) .
C4 H4 0.9300 .
C5 C6 1.378(4) .
C5 C8 1.507(4) .
C6 C7 1.391(4) .
C6 H6 0.9300 .
C7 H7 0.9300 .
C8 N1 1.459(4) .
C8 H8A 0.9700 .
C8 H8B 0.9700 .
C9 O3 1.239(4) .
C9 N1 1.396(4) .
C9 C13 1.435(5) .
C10 C11 1.360(4) .
C10 N1 1.365(4) .
C10 H10 0.9300 .
C11 C12 1.416(4) .
C11 C14 1.495(4) .
C12 C13 1.351(4) .
C12 H12 0.9300 .
C13 H13 0.9300 .
C14 O4 1.235(4) .
C14 O5 1.282(4) .
C15 N2 1.329(4) .
C15 C16 1.378(5) .
C15 H15 0.9300 .
C16 C17 1.360(5) .
C16 H16 0.9300 .
C17 C18 1.396(5) .
C17 H17 0.9300 .
C18 C26 1.401(5) .
C18 C19 1.437(5) .
C19 C20 1.336(6) .
C19 H19 0.9300 .
C20 C21 1.419(6) .
C20 H20 0.9300 .
C21 C25 1.409(4) .
C21 C22 1.420(6) .
C22 C23 1.356(6) .
C22 H22 0.9300 .
C23 C24 1.391(5) .
C23 H23 0.9300 .
C24 N3 1.318(4) .
C24 H24 0.9300 .
C25 N3 1.353(4) .
C25 C26 1.444(5) .
C26 N2 1.362(4) .
O1 Cd1 2.415(2) 2_666
O2 Cd1 2.295(2) 2_666

loop_
_geom_torsion_atom_site_label_1
_geom_torsion_atom_site_label_2
_geom_torsion_atom_site_label_3
_geom_torsion_atom_site_label_4
_geom_torsion
_geom_torsion_site_symmetry_1
_geom_torsion_site_symmetry_4
O1 C1 C2 C7 -14.7(4) . .
O2 C1 C2 C7 166.0(3) . .
O1 C1 C2 C3 166.0(3) . .
O2 C1 C2 C3 -13.3(4) . .
C7 C2 C3 C4 0.4(5) . .
C1 C2 C3 C4 179.8(3) . .
C2 C3 C4 C5 -1.0(5) . .
C3 C4 C5 C6 0.6(5) . .
C3 C4 C5 C8 179.7(3) . .
C4 C5 C6 C7 0.3(5) . .
C8 C5 C6 C7 -178.7(3) . .
C3 C2 C7 C6 0.5(5) . .
C1 C2 C7 C6 -178.8(3) . .
C5 C6 C7 C2 -0.9(5) . .
C6 C5 C8 N1 -6.5(4) . .
C4 C5 C8 N1 174.5(3) . .
N1 C10 C11 C12 -0.5(4) . .
N1 C10 C11 C14 -177.8(3) . .
C10 C11 C12 C13 2.4(5) . .
C14 C11 C12 C13 179.7(3) . .
C11 C12 C13 C9 -1.7(5) . .
O3 C9 C13 C12 -178.9(3) . .
N1 C9 C13 C12 -0.7(5) . .
C10 C11 C14 O4 163.7(3) . .
C12 C11 C14 O4 -13.6(4) . .
C10 C11 C14 O5 -14.3(4) . .
C12 C11 C14 O5 168.5(3) . .
N2 C15 C16 C17 0.6(6) . .
C15 C16 C17 C18 -0.3(6) . .
C16 C17 C18 C26 -0.2(5) . .
C16 C17 C18 C19 -178.9(3) . .
C17 C18 C19 C20 178.7(4) . .
C26 C18 C19 C20 0.1(6) . .
C18 C19 C20 C21 0.0(6) . .
C19 C20 C21 C25 0.9(6) . .
C19 C20 C21 C22 178.0(4) . .
C25 C21 C22 C23 0.9(5) . .
C20 C21 C22 C23 -176.3(4) . .
C21 C22 C23 C24 -0.6(6) . .
C22 C23 C24 N3 -0.4(6) . .
C20 C21 C25 N3 177.1(3) . .
C22 C21 C25 N3 -0.2(5) . .
C20 C21 C25 C26 -1.8(5) . .
C22 C21 C25 C26 -179.0(3) . .
C17 C18 C26 N2 0.5(5) . .
C19 C18 C26 N2 179.3(3) . .
C17 C18 C26 C25 -179.7(3) . .
C19 C18 C26 C25 -1.0(5) . .
N3 C25 C26 N2 2.7(4) . .
C21 C25 C26 N2 -178.4(3) . .
N3 C25 C26 C18 -177.1(3) . .
C21 C25 C26 C18 1.8(5) . .
C11 C10 N1 C9 -2.1(5) . .
C11 C10 N1 C8 178.7(3) . .
O3 C9 N1 C10 -179.0(3) . .
C13 C9 N1 C10 2.6(4) . .
O3 C9 N1 C8 0.2(4) . .
C13 C9 N1 C8 -178.1(3) . .
C5 C8 N1 C10 -98.0(3) . .
C5 C8 N1 C9 82.8(3) . .
C16 C15 N2 C26 -0.4(5) . .
C16 C15 N2 Cd1 -175.3(3) . .
C18 C26 N2 C15 -0.2(5) . .
C25 C26 N2 C15 -180.0(3) . .
C18 C26 N2 Cd1 175.2(2) . .
C25 C26 N2 Cd1 -4.5(3) . .
O5 Cd1 N2 C15 -1.2(3) . .
O2 Cd1 N2 C15 -169.9(3) 2_666 .
N3 Cd1 N2 C15 178.5(3) . .
O1W Cd1 N2 C15 90.0(3) . .
O1 Cd1 N2 C15 -103.6(3) 2_666 .
C1 Cd1 N2 C15 -118.9(3) 2_666 .
O5 Cd1 N2 C26 -176.2(2) . .
O2 Cd1 N2 C26 15.0(4) 2_666 .
N3 Cd1 N2 C26 3.5(2) . .
O1W Cd1 N2 C26 -85.0(2) . .
O1 Cd1 N2 C26 81.3(2) 2_666 .
C1 Cd1 N2 C26 66.1(3) 2_666 .
C23 C24 N3 C25 1.1(5) . .
C23 C24 N3 Cd1 178.3(2) . .
C21 C25 N3 C24 -0.8(5) . .
C26 C25 N3 C24 178.1(3) . .
C21 C25 N3 Cd1 -178.3(2) . .
C26 C25 N3 Cd1 0.6(4) . .
O2 Cd1 N3 C24 3.9(3) 2_666 .
N2 Cd1 N3 C24 -179.4(3) . .
O1W Cd1 N3 C24 -85.7(3) . .
O1 Cd1 N3 C24 59.4(3) 2_666 .
C1 Cd1 N3 C24 31.7(3) 2_666 .
O2 Cd1 N3 C25 -178.8(2) 2_666 .
N2 Cd1 N3 C25 -2.1(2) . .
O1W Cd1 N3 C25 91.6(2) . .
O1 Cd1 N3 C25 -123.3(2) 2_666 .
C1 Cd1 N3 C25 -151.0(2) 2_666 .
O2 C1 O1 Cd1 1.1(3) . 2_666
C2 C1 O1 Cd1 -178.1(2) . 2_666
O1 C1 O2 Cd1 -1.2(3) . 2_666
C2 C1 O2 Cd1 178.1(2) . 2_666
O4 C14 O5 Cd1 -28.6(4) . .
C11 C14 O5 Cd1 149.2(2) . .
O2 Cd1 O5 C14 -58.1(2) 2_666 .
N2 Cd1 O5 C14 125.1(2) . .
O1W Cd1 O5 C14 31.6(2) . .
O1 Cd1 O5 C14 -114.1(2) 2_666 .
C1 Cd1 O5 C14 -86.2(2) 2_666 .
